data_4075726
loop_
_publ_author_name
'Axenov, Kirill V.'
'Klinga, Martti'
'Leskel\"a, Markku'
'Repo, Timo'

_publ_section_title
;
 Bis(amido)cyclodiphosph(III)azane Hafnium Complexes and Their Activation
 by Tris(perfluorophenyl)borane
;
_journal_issue 6
_journal_name_full Organometallics
_journal_page_first 1336
_journal_paper_doi 10.1021/om0492303
_journal_volume 24
_journal_year 2005
_chemical_formula_moiety 'C36 H42 B F15 Hf N4 P2'
_chemical_formula_sum 'C36 H42 B F15 Hf N4 P2'
_chemical_formula_weight 1066.98
_chemical_name_systematic
; 
 ? 
;
_space_group_IT_number 14
_symmetry_cell_setting monoclinic
_symmetry_space_group_name_Hall '-P 2ybc'
_symmetry_space_group_name_H-M 'P 1 21/c 1'
_atom_sites_solution_hydrogens geom
_atom_sites_solution_primary direct
_atom_sites_solution_secondary difmap
_audit_creation_method SHELX97
_cell_angle_alpha 90.00
_cell_angle_beta 103.561(2)
_cell_angle_gamma 90.00
_cell_formula_units_Z 4
_cell_length_a 12.168(1)
_cell_length_b 19.986(1)
_cell_length_c 17.984(1)
_cell_measurement_reflns_used 29711
_cell_measurement_temperature 173(2)
_cell_measurement_theta_max 27.51
_cell_measurement_theta_min 3.21
_cell_volume 4251.6(5)
_computing_cell_refinement 'COLLECT (Nonius, 2002)'
_computing_data_collection 'COLLECT (Nonius, 2002)'
_computing_data_reduction 'COLLECT (Nonius, 2002)'
_computing_molecular_graphics 'SHELXTL (Sheldrick, 1997)'
_computing_publication_material 'SHELXTL (Sheldrick, 1997)'
_computing_structure_refinement 'SHELX97 (Sheldrick, 1997)'
_computing_structure_solution 'SIR2002 (Burla et al., 2003)'
_diffrn_ambient_temperature 173(2)
_diffrn_measured_fraction_theta_full 0.987
_diffrn_measured_fraction_theta_max 0.987
_diffrn_measurement_device_type KappaCCD
_diffrn_measurement_method 'phi & omega scans'
_diffrn_radiation_monochromator graphite
_diffrn_radiation_source 'fine-focus sealed tube'
_diffrn_radiation_type MoK\a
_diffrn_radiation_wavelength 0.71073
_diffrn_reflns_av_R_equivalents 0.0653
_diffrn_reflns_av_sigmaI/netI 0.0889
_diffrn_reflns_limit_h_max 15
_diffrn_reflns_limit_h_min -15
_diffrn_reflns_limit_k_max 25
_diffrn_reflns_limit_k_min -16
_diffrn_reflns_limit_l_max 23
_diffrn_reflns_limit_l_min -16
_diffrn_reflns_number 29711
_diffrn_reflns_theta_full 27.51
_diffrn_reflns_theta_max 27.51
_diffrn_reflns_theta_min 3.21
_exptl_absorpt_coefficient_mu 2.627
_exptl_absorpt_correction_T_max 0.954
_exptl_absorpt_correction_T_min 0.563
_exptl_absorpt_correction_type multi-scan
_exptl_absorpt_process_details 'SADABS (Sheldrick, 1996)'
_exptl_crystal_colour light_yellow
_exptl_crystal_density_diffrn 1.667
_exptl_crystal_density_method 'not measured'
_exptl_crystal_description plate
_exptl_crystal_F_000 2112
_exptl_crystal_size_max 0.30
_exptl_crystal_size_mid 0.18
_exptl_crystal_size_min 0.03
_refine_diff_density_max 1.512
_refine_diff_density_min -2.515
_refine_diff_density_rms 0.131
_refine_ls_extinction_method none
_refine_ls_goodness_of_fit_ref 1.009
_refine_ls_hydrogen_treatment constr
_refine_ls_matrix_type full
_refine_ls_number_parameters 559
_refine_ls_number_reflns 9645
_refine_ls_number_restraints 14
_refine_ls_restrained_S_all 1.015
_refine_ls_R_factor_all 0.0969
_refine_ls_R_factor_gt 0.0497
_refine_ls_shift/su_max 0.000
_refine_ls_shift/su_mean 0.000
_refine_ls_structure_factor_coef Fsqd
_refine_ls_weighting_details 'calc w=1/[\s^2^(Fo^2^)+(0.0580P)^2^+0.1500P] where P=(Fo^2^+2Fc^2^)/3'
_refine_ls_weighting_scheme calc
_refine_ls_wR_factor_gt 0.1047
_refine_ls_wR_factor_ref 0.1211
_reflns_number_gt 6258
_reflns_number_total 9645
_reflns_threshold_expression >2sigma(I)
_cod_data_source_file om0492303si20041005_102149.cif
_cod_data_source_block 308
_cod_original_sg_symbol_H-M 'P 21/c'
_cod_database_code 4075726

loop_
_symmetry_equiv_pos_as_xyz
'x, y, z'
'-x, y+1/2, -z+1/2'
'-x, -y, -z'
'x, -y-1/2, z-1/2'

loop_
_atom_site_label
_atom_site_type_symbol
_atom_site_fract_x
_atom_site_fract_y
_atom_site_fract_z
_atom_site_U_iso_or_equiv
_atom_site_adp_type
_atom_site_occupancy
_atom_site_symmetry_multiplicity
_atom_site_calc_flag
_atom_site_refinement_flags
_atom_site_disorder_assembly
_atom_site_disorder_group
Hf1 Hf 0.183893(19) 0.077943(13) 0.234961(13) 0.03239(9) Uani 1 1 d . . .
P1 P 0.40079(13) 0.10700(9) 0.32828(8) 0.0370(4) Uani 1 1 d . . .
P2 P 0.36378(12) 0.12473(9) 0.17363(8) 0.0350(4) Uani 1 1 d . . .
F32 F -0.2841(3) 0.2862(2) 0.16996(19) 0.0495(10) Uani 1 1 d . . .
F33 F -0.4734(3) 0.2542(3) 0.0668(2) 0.0775(14) Uani 1 1 d . . .
F34 F -0.4945(3) 0.1299(3) -0.0010(2) 0.0962(18) Uani 1 1 d . . .
F35 F -0.3246(4) 0.0393(3) 0.0413(3) 0.1028(18) Uani 1 1 d . . .
F36 F -0.1346(4) 0.0707(2) 0.1416(3) 0.0749(13) Uani 1 1 d . . .
F42 F 0.0683(3) 0.28910(18) 0.33888(16) 0.0452(9) Uani 1 1 d . . .
F43 F 0.1753(3) 0.4004(2) 0.3093(2) 0.0580(10) Uani 1 1 d . . .
F44 F 0.1422(4) 0.4462(2) 0.1627(2) 0.0657(11) Uani 1 1 d . . .
F45 F -0.0029(3) 0.3805(2) 0.04785(19) 0.0645(12) Uani 1 1 d . . .
F46 F -0.1093(3) 0.2708(2) 0.07559(16) 0.0525(10) Uani 1 1 d . . .
F52 F -0.1448(3) 0.08446(18) 0.3041(2) 0.0504(9) Uani 1 1 d . . .
F53 F -0.2444(4) 0.0748(2) 0.4196(2) 0.0593(11) Uani 1 1 d . . .
F54 F -0.3094(3) 0.1870(2) 0.48464(18) 0.0640(12) Uani 1 1 d . . .
F55 F -0.2562(3) 0.3104(2) 0.4355(2) 0.0599(11) Uani 1 1 d . . .
F56 F -0.1549(3) 0.32200(18) 0.32159(17) 0.0459(9) Uani 1 1 d . . .
N1 N 0.2758(4) 0.0881(3) 0.3486(3) 0.0366(12) Uani 1 1 d . . .
N2 N 0.2237(4) 0.1130(3) 0.1355(2) 0.0332(11) Uani 1 1 d . A .
N3 N 0.3734(4) 0.0576(2) 0.2421(2) 0.0331(11) Uani 1 1 d . . .
N4 N 0.3586(4) 0.1697(2) 0.2574(2) 0.0308(11) Uani 1 1 d . . .
C1 C 0.4406(5) -0.0053(3) 0.2362(4) 0.0487(17) Uani 1 1 d . . .
C2 C 0.3953(6) -0.0378(4) 0.1592(4) 0.066(2) Uani 1 1 d . . .
H2A H 0.4043 -0.0072 0.1185 0.099 Uiso 1 1 calc R . .
H2B H 0.3149 -0.0482 0.1531 0.099 Uiso 1 1 calc R . .
H2C H 0.4371 -0.0792 0.1560 0.099 Uiso 1 1 calc R . .
C3 C 0.4260(7) -0.0539(4) 0.2997(4) 0.065(2) Uani 1 1 d . . .
H3A H 0.3458 -0.0652 0.2926 0.098 Uiso 1 1 calc R . .
H3B H 0.4534 -0.0327 0.3497 0.098 Uiso 1 1 calc R . .
H3C H 0.4694 -0.0948 0.2971 0.098 Uiso 1 1 calc R . .
C4 C 0.5650(5) 0.0144(4) 0.2449(4) 0.064(2) Uani 1 1 d . . .
H4A H 0.5714 0.0450 0.2036 0.096 Uiso 1 1 calc R . .
H4B H 0.6100 -0.0259 0.2424 0.096 Uiso 1 1 calc R . .
H4C H 0.5930 0.0365 0.2944 0.096 Uiso 1 1 calc R . .
C5 C 0.3927(5) 0.2410(3) 0.2687(3) 0.0387(14) Uani 1 1 d . . .
C6 C 0.3269(5) 0.2815(3) 0.2010(3) 0.0469(16) Uani 1 1 d . . .
H6A H 0.3466 0.2661 0.1540 0.070 Uiso 1 1 calc R . .
H6B H 0.3462 0.3290 0.2091 0.070 Uiso 1 1 calc R . .
H6C H 0.2456 0.2755 0.1964 0.070 Uiso 1 1 calc R . .
C7 C 0.5212(5) 0.2480(4) 0.2745(4) 0.060(2) Uani 1 1 d . . .
H7A H 0.5632 0.2224 0.3185 0.089 Uiso 1 1 calc R . .
H7B H 0.5428 0.2953 0.2810 0.089 Uiso 1 1 calc R . .
H7C H 0.5389 0.2308 0.2276 0.089 Uiso 1 1 calc R . .
C8 C 0.3641(6) 0.2661(4) 0.3427(3) 0.0538(18) Uani 1 1 d . . .
H8A H 0.4073 0.2405 0.3862 0.081 Uiso 1 1 calc R . .
H8B H 0.2830 0.2603 0.3391 0.081 Uiso 1 1 calc R . .
H8C H 0.3836 0.3136 0.3498 0.081 Uiso 1 1 calc R . .
C9 C 0.2561(6) 0.0787(4) 0.4271(3) 0.0512(18) Uani 1 1 d . . .
C10 C 0.1500(7) 0.0386(5) 0.4213(4) 0.079(3) Uani 1 1 d . . .
H10A H 0.0861 0.0621 0.3884 0.119 Uiso 1 1 calc R . .
H10B H 0.1359 0.0330 0.4724 0.119 Uiso 1 1 calc R . .
H10C H 0.1588 -0.0054 0.3994 0.119 Uiso 1 1 calc R . .
C11 C 0.2396(9) 0.1480(5) 0.4600(4) 0.097(3) Uani 1 1 d U . .
H11A H 0.3088 0.1744 0.4650 0.146 Uiso 1 1 calc R . .
H11B H 0.2228 0.1428 0.5104 0.146 Uiso 1 1 calc R . .
H11C H 0.1766 0.1711 0.4255 0.146 Uiso 1 1 calc R . .
C12 C 0.3554(7) 0.0453(5) 0.4788(5) 0.095(3) Uani 1 1 d U . .
H12A H 0.4230 0.0729 0.4823 0.142 Uiso 1 1 calc R . .
H12B H 0.3672 0.0013 0.4580 0.142 Uiso 1 1 calc R . .
H12C H 0.3409 0.0400 0.5298 0.142 Uiso 1 1 calc R . .
C13 C 0.1696(5) 0.1232(4) 0.0517(3) 0.0421(16) Uani 1 1 d D . .
C14 C 0.2605(9) 0.1359(8) 0.0041(5) 0.057(3) Uani 0.60 1 d P A -1
H14A H 0.3049 0.1757 0.0238 0.085 Uiso 0.60 1 calc PR A -1
H14B H 0.2226 0.1429 -0.0497 0.085 Uiso 0.60 1 calc PR A -1
H14C H 0.3108 0.0970 0.0086 0.085 Uiso 0.60 1 calc PR A -1
C15 C 0.0928(11) 0.1873(8) 0.0419(6) 0.069(4) Uani 0.60 1 d P A -1
H15A H 0.1390 0.2264 0.0620 0.104 Uiso 0.60 1 calc PR A -1
H15B H 0.0336 0.1814 0.0700 0.104 Uiso 0.60 1 calc PR A -1
H15C H 0.0580 0.1942 -0.0125 0.104 Uiso 0.60 1 calc PR A -1
C16 C 0.0997(11) 0.0626(8) 0.0211(6) 0.068(4) Uani 0.60 1 d P A -1
H16A H 0.1483 0.0228 0.0280 0.103 Uiso 0.60 1 calc PR A -1
H16B H 0.0654 0.0689 -0.0334 0.103 Uiso 0.60 1 calc PR A -1
H16C H 0.0401 0.0566 0.0489 0.103 Uiso 0.60 1 calc PR A -1
C17 C 0.0417(15) 0.1096(12) 0.0388(9) 0.064(6) Uani 0.40 1 d P A -2
H17A H 0.0298 0.0635 0.0540 0.095 Uiso 0.40 1 calc PR A -2
H17B H 0.0052 0.1158 -0.0154 0.095 Uiso 0.40 1 calc PR A -2
H17C H 0.0089 0.1408 0.0697 0.095 Uiso 0.40 1 calc PR A -2
C18 C 0.2181(16) 0.0680(10) 0.0068(10) 0.073(7) Uani 0.40 1 d PD A -2
H18A H 0.1970 0.0237 0.0224 0.109 Uiso 0.40 1 calc PR A -2
H18B H 0.3007 0.0717 0.0180 0.109 Uiso 0.40 1 calc PR A -2
H18C H 0.1870 0.0740 -0.0482 0.109 Uiso 0.40 1 calc PR A -2
C19 C 0.198(2) 0.1924(8) 0.0311(8) 0.069(6) Uani 0.40 1 d PD A -2
H19A H 0.2800 0.1976 0.0416 0.103 Uiso 0.40 1 calc PR A -2
H19B H 0.1666 0.2248 0.0615 0.103 Uiso 0.40 1 calc PR A -2
H19C H 0.1650 0.2002 -0.0234 0.103 Uiso 0.40 1 calc PR A -2
C21 C 0.0979(5) -0.0210(3) 0.2138(3) 0.0372(14) Uani 1 1 d . . .
H21A H 0.0798 -0.0370 0.2610 0.056 Uiso 1 1 calc R . .
H21B H 0.1481 -0.0532 0.1972 0.056 Uiso 1 1 calc R . .
H21C H 0.0281 -0.0164 0.1738 0.056 Uiso 1 1 calc R . .
C31 C -0.1991(5) 0.1815(3) 0.1620(3) 0.0343(14) Uani 1 1 d . . .
C32 C -0.2899(5) 0.2242(4) 0.1393(3) 0.0417(16) Uani 1 1 d . . .
C33 C -0.3888(5) 0.2087(4) 0.0865(3) 0.053(2) Uani 1 1 d . . .
C34 C -0.3995(6) 0.1463(5) 0.0531(4) 0.065(2) Uani 1 1 d . . .
C35 C -0.3139(7) 0.1005(5) 0.0731(4) 0.063(2) Uani 1 1 d . . .
C36 C -0.2158(5) 0.1186(4) 0.1260(3) 0.0449(16) Uani 1 1 d . . .
C41 C -0.0318(4) 0.2754(3) 0.2100(3) 0.0302(13) Uani 1 1 d . . .
C42 C 0.0449(5) 0.3125(3) 0.2660(3) 0.0341(14) Uani 1 1 d . . .
C43 C 0.1025(5) 0.3683(3) 0.2515(3) 0.0421(15) Uani 1 1 d . . .
C44 C 0.0858(5) 0.3912(3) 0.1779(4) 0.0446(16) Uani 1 1 d . . .
C45 C 0.0128(5) 0.3578(3) 0.1204(3) 0.0401(15) Uani 1 1 d . . .
C46 C -0.0425(5) 0.3017(3) 0.1365(3) 0.0359(14) Uani 1 1 d . . .
C51 C -0.1379(4) 0.2033(3) 0.3075(3) 0.0284(12) Uani 1 1 d . . .
C52 C -0.1664(5) 0.1427(3) 0.3363(3) 0.0356(14) Uani 1 1 d . . .
C53 C -0.2202(5) 0.1362(4) 0.3958(3) 0.0434(16) Uani 1 1 d . . .
C54 C -0.2513(5) 0.1924(4) 0.4289(3) 0.0432(17) Uani 1 1 d . . .
C55 C -0.2249(5) 0.2545(4) 0.4045(3) 0.0401(15) Uani 1 1 d . . .
C56 C -0.1718(4) 0.2588(3) 0.3438(3) 0.0313(13) Uani 1 1 d . . .
C61 C 0.0210(4) 0.1509(3) 0.2382(3) 0.0327(13) Uani 1 1 d . . .
H61A H 0.0495 0.1522 0.1916 0.049 Uiso 1 1 d R . .
H61B H -0.0045 0.1055 0.2460 0.049 Uiso 1 1 d R . .
H61C H 0.0815 0.1639 0.2822 0.049 Uiso 1 1 d R . .
B1 B -0.0874(5) 0.2041(3) 0.2296(3) 0.0286(14) Uani 1 1 d . . .

loop_
_atom_site_aniso_label
_atom_site_aniso_U_11
_atom_site_aniso_U_22
_atom_site_aniso_U_33
_atom_site_aniso_U_23
_atom_site_aniso_U_13
_atom_site_aniso_U_12
Hf1 0.03596(14) 0.02818(15) 0.03507(14) 0.00211(12) 0.01241(9) 0.00416(13)
P1 0.0387(8) 0.0350(10) 0.0361(8) 0.0005(7) 0.0063(6) 0.0072(8)
P2 0.0329(8) 0.0357(10) 0.0379(8) 0.0013(7) 0.0110(6) 0.0015(7)
F32 0.0375(19) 0.056(3) 0.056(2) 0.0066(19) 0.0123(15) 0.0056(18)
F33 0.039(2) 0.129(5) 0.058(2) 0.024(3) -0.0012(17) 0.001(3)
F34 0.059(3) 0.168(6) 0.053(2) -0.010(3) -0.0061(19) -0.043(3)
F35 0.125(4) 0.100(5) 0.075(3) -0.049(3) 0.006(3) -0.043(4)
F36 0.089(3) 0.057(3) 0.075(3) -0.029(2) 0.011(2) 0.006(3)
F42 0.051(2) 0.052(3) 0.0277(17) 0.0030(15) -0.0011(14) -0.0063(18)
F43 0.064(2) 0.045(3) 0.060(2) -0.0112(19) 0.0040(19) -0.016(2)
F44 0.076(3) 0.041(3) 0.085(3) 0.008(2) 0.028(2) -0.013(2)
F45 0.075(3) 0.072(3) 0.051(2) 0.028(2) 0.0220(19) -0.005(2)
F46 0.055(2) 0.077(3) 0.0249(16) 0.0023(17) 0.0082(14) -0.019(2)
F52 0.064(2) 0.030(2) 0.065(2) 0.0024(18) 0.0307(19) -0.0004(19)
F53 0.076(3) 0.051(3) 0.053(2) 0.0165(19) 0.0219(19) -0.009(2)
F54 0.076(3) 0.088(4) 0.039(2) -0.009(2) 0.0343(18) -0.027(2)
F55 0.075(3) 0.056(3) 0.061(2) -0.016(2) 0.041(2) 0.001(2)
F56 0.059(2) 0.036(2) 0.050(2) 0.0043(17) 0.0265(16) 0.0033(19)
N1 0.037(3) 0.043(4) 0.035(2) 0.010(2) 0.0175(19) 0.003(2)
N2 0.030(2) 0.035(3) 0.035(2) 0.002(2) 0.0088(18) -0.001(2)
N3 0.039(3) 0.027(3) 0.032(2) -0.001(2) 0.007(2) 0.011(2)
N4 0.031(2) 0.028(3) 0.034(2) 0.002(2) 0.0093(18) 0.001(2)
C1 0.053(4) 0.032(4) 0.061(4) -0.004(3) 0.015(3) 0.012(3)
C2 0.080(5) 0.041(5) 0.078(5) -0.016(4) 0.022(4) 0.022(4)
C3 0.070(5) 0.042(5) 0.081(5) 0.010(4) 0.014(4) 0.021(4)
C4 0.044(4) 0.074(6) 0.071(5) -0.004(4) 0.008(3) 0.023(4)
C5 0.037(3) 0.032(4) 0.047(3) -0.004(3) 0.009(2) -0.003(3)
C6 0.056(4) 0.034(4) 0.052(4) 0.005(3) 0.014(3) 0.006(3)
C7 0.041(4) 0.045(5) 0.091(5) -0.006(4) 0.011(3) -0.012(3)
C8 0.066(4) 0.044(5) 0.050(4) -0.006(3) 0.011(3) 0.003(4)
C9 0.073(5) 0.055(5) 0.028(3) 0.015(3) 0.017(3) 0.009(4)
C10 0.085(6) 0.112(8) 0.052(4) 0.014(5) 0.036(4) -0.021(6)
C11 0.163(7) 0.085(6) 0.062(4) -0.011(4) 0.063(5) -0.008(6)
C12 0.086(5) 0.132(7) 0.066(5) 0.044(5) 0.018(4) 0.011(5)
C13 0.049(4) 0.051(5) 0.028(3) -0.007(3) 0.012(3) -0.003(3)
C14 0.048(6) 0.093(11) 0.034(6) 0.005(6) 0.018(5) -0.010(7)
C15 0.067(8) 0.093(13) 0.043(7) 0.007(7) 0.003(6) 0.043(9)
C16 0.054(7) 0.108(14) 0.039(6) -0.005(7) 0.002(5) -0.031(8)
C17 0.063(12) 0.087(18) 0.035(9) 0.002(10) -0.001(8) 0.017(12)
C18 0.060(12) 0.11(2) 0.051(11) -0.003(11) 0.008(9) -0.002(12)
C19 0.116(18) 0.057(14) 0.025(8) 0.015(8) 0.000(9) -0.001(13)
C21 0.042(3) 0.020(3) 0.055(4) -0.001(3) 0.022(3) -0.002(3)
C31 0.039(3) 0.040(4) 0.026(3) 0.006(3) 0.011(2) -0.008(3)
C32 0.042(3) 0.056(5) 0.030(3) 0.002(3) 0.012(2) -0.007(3)
C33 0.035(3) 0.091(7) 0.034(3) 0.016(4) 0.009(3) 0.002(4)
C34 0.051(4) 0.112(8) 0.031(4) -0.005(4) 0.009(3) -0.034(5)
C35 0.071(5) 0.079(7) 0.042(4) -0.020(4) 0.015(4) -0.021(5)
C36 0.047(4) 0.051(5) 0.036(3) -0.007(3) 0.009(3) -0.012(4)
C41 0.024(3) 0.038(4) 0.030(3) 0.003(3) 0.009(2) 0.003(3)
C42 0.036(3) 0.037(4) 0.030(3) 0.001(3) 0.008(2) 0.009(3)
C43 0.044(3) 0.034(4) 0.047(4) -0.005(3) 0.008(3) 0.009(3)
C44 0.053(4) 0.023(4) 0.064(4) 0.006(3) 0.027(3) -0.001(3)
C45 0.042(3) 0.041(4) 0.039(3) 0.019(3) 0.015(3) 0.002(3)
C46 0.035(3) 0.041(4) 0.034(3) 0.005(3) 0.012(2) -0.002(3)
C51 0.032(3) 0.028(3) 0.025(3) 0.003(2) 0.007(2) 0.002(3)
C52 0.040(3) 0.037(4) 0.029(3) 0.000(3) 0.007(2) 0.004(3)
C53 0.051(4) 0.045(5) 0.034(3) 0.011(3) 0.011(3) -0.008(3)
C54 0.039(3) 0.070(5) 0.023(3) -0.004(3) 0.014(2) -0.012(3)
C55 0.048(3) 0.046(5) 0.028(3) -0.005(3) 0.011(2) 0.004(3)
C56 0.032(3) 0.030(4) 0.032(3) 0.006(3) 0.009(2) 0.003(3)
C61 0.039(3) 0.030(4) 0.032(3) 0.001(2) 0.013(2) -0.001(3)
B1 0.029(3) 0.032(4) 0.026(3) 0.002(3) 0.008(2) 0.003(3)

loop_
_atom_type_symbol
_atom_type_description
_atom_type_scat_dispersion_real
_atom_type_scat_dispersion_imag
_atom_type_scat_source
C C 0.0033 0.0016 'International Tables Vol C Tables 4.2.6.8 and 6.1.1.4'
H H 0.0000 0.0000 'International Tables Vol C Tables 4.2.6.8 and 6.1.1.4'
B B 0.0013 0.0007 'International Tables Vol C Tables 4.2.6.8 and 6.1.1.4'
F F 0.0171 0.0103 'International Tables Vol C Tables 4.2.6.8 and 6.1.1.4'
Hf Hf -0.5830 6.1852 'International Tables Vol C Tables 4.2.6.8 and 6.1.1.4'
N N 0.0061 0.0033 'International Tables Vol C Tables 4.2.6.8 and 6.1.1.4'
P P 0.1023 0.0942 'International Tables Vol C Tables 4.2.6.8 and 6.1.1.4'

loop_
_geom_angle_atom_site_label_1
_geom_angle_atom_site_label_2
_geom_angle_atom_site_label_3
_geom_angle
N2 Hf1 N1 128.79(17)
N2 Hf1 C21 110.2(2)
N1 Hf1 C21 112.0(2)
N2 Hf1 N3 71.17(16)
N1 Hf1 N3 70.50(16)
C21 Hf1 N3 105.97(19)
N2 Hf1 C61 99.86(17)
N1 Hf1 C61 99.62(17)
C21 Hf1 C61 100.4(2)
N3 Hf1 C61 153.61(18)
N1 P1 N4 100.9(2)
N1 P1 N3 94.0(2)
N4 P1 N3 78.8(2)
N2 P2 N4 100.4(2)
N2 P2 N3 94.1(2)
N4 P2 N3 78.8(2)
C9 N1 P1 125.7(4)
C9 N1 Hf1 137.7(4)
P1 N1 Hf1 96.5(2)
C13 N2 P2 123.1(4)
C13 N2 Hf1 140.2(4)
P2 N2 Hf1 96.5(2)
C1 N3 P1 121.3(4)
C1 N3 P2 121.1(4)
P1 N3 P2 98.6(2)
C1 N3 Hf1 133.5(4)
P1 N3 Hf1 86.14(18)
P2 N3 Hf1 85.84(18)
C5 N4 P2 122.7(4)
C5 N4 P1 123.7(3)
P2 N4 P1 101.0(3)
C2 C1 N3 109.5(5)
C2 C1 C4 110.1(6)
N3 C1 C4 108.4(6)
C2 C1 C3 109.0(6)
N3 C1 C3 108.2(5)
C4 C1 C3 111.6(6)
C1 C2 H2A 109.5
C1 C2 H2B 109.5
H2A C2 H2B 109.5
C1 C2 H2C 109.5
H2A C2 H2C 109.5
H2B C2 H2C 109.5
C1 C3 H3A 109.5
C1 C3 H3B 109.5
H3A C3 H3B 109.5
C1 C3 H3C 109.5
H3A C3 H3C 109.5
H3B C3 H3C 109.5
C1 C4 H4A 109.5
C1 C4 H4B 109.5
H4A C4 H4B 109.5
C1 C4 H4C 109.5
H4A C4 H4C 109.5
H4B C4 H4C 109.5
N4 C5 C6 108.8(5)
N4 C5 C8 108.6(5)
C6 C5 C8 109.6(5)
N4 C5 C7 109.9(5)
C6 C5 C7 109.8(5)
C8 C5 C7 110.1(5)
C5 C6 H6A 109.5
C5 C6 H6B 109.5
H6A C6 H6B 109.5
C5 C6 H6C 109.5
H6A C6 H6C 109.5
H6B C6 H6C 109.5
C5 C7 H7A 109.5
C5 C7 H7B 109.5
H7A C7 H7B 109.5
C5 C7 H7C 109.5
H7A C7 H7C 109.5
H7B C7 H7C 109.5
C5 C8 H8A 109.5
C5 C8 H8B 109.5
H8A C8 H8B 109.5
C5 C8 H8C 109.5
H8A C8 H8C 109.5
H8B C8 H8C 109.5
C12 C9 N1 110.9(6)
C12 C9 C10 111.1(7)
N1 C9 C10 109.1(5)
C12 C9 C11 108.8(7)
N1 C9 C11 108.3(5)
C10 C9 C11 108.6(7)
C9 C10 H10A 109.5
C9 C10 H10B 109.5
H10A C10 H10B 109.5
C9 C10 H10C 109.5
H10A C10 H10C 109.5
H10B C10 H10C 109.5
C9 C11 H11A 109.5
C9 C11 H11B 109.5
H11A C11 H11B 109.5
C9 C11 H11C 109.5
H11A C11 H11C 109.5
H11B C11 H11C 109.5
C9 C12 H12A 109.5
C9 C12 H12B 109.5
H12A C12 H12B 109.5
C9 C12 H12C 109.5
H12A C12 H12C 109.5
H12B C12 H12C 109.5
C19 C13 N2 107.5(7)
C16 C13 N2 109.4(7)
C19 C13 C17 114.1(13)
N2 C13 C17 108.3(7)
C19 C13 C18 112.9(13)
N2 C13 C18 107.0(8)
C17 C13 C18 106.7(12)
C16 C13 C14 109.9(8)
N2 C13 C14 111.6(6)
C17 C13 C14 139.6(8)
C16 C13 C15 110.2(9)
N2 C13 C15 109.4(6)
C14 C13 C15 106.4(9)
C13 C14 H14A 109.5
C13 C14 H14B 109.5
H14A C14 H14B 109.5
C13 C14 H14C 109.5
H14A C14 H14C 109.5
H14B C14 H14C 109.5
C13 C15 H15A 109.5
C13 C15 H15B 109.5
H15A C15 H15B 109.5
C13 C15 H15C 109.5
H15A C15 H15C 109.5
H15B C15 H15C 109.5
C13 C16 H16A 109.5
C13 C16 H16B 109.5
H16A C16 H16B 109.5
C13 C16 H16C 109.5
H16A C16 H16C 109.5
H16B C16 H16C 109.5
C13 C17 H17A 109.5
C13 C17 H17B 109.5
H17A C17 H17B 109.5
C13 C17 H17C 109.5
H17A C17 H17C 109.5
H17B C17 H17C 109.5
C13 C18 H18A 109.5
C13 C18 H18B 109.5
H18A C18 H18B 109.5
C13 C18 H18C 109.5
H18A C18 H18C 109.5
H18B C18 H18C 109.5
C13 C19 H19A 109.5
C13 C19 H19B 109.5
H19A C19 H19B 109.5
C13 C19 H19C 109.5
H19A C19 H19C 109.5
H19B C19 H19C 109.5
Hf1 C21 H21A 109.5
Hf1 C21 H21B 109.5
H21A C21 H21B 109.5
Hf1 C21 H21C 109.5
H21A C21 H21C 109.5
H21B C21 H21C 109.5
C32 C31 C36 113.4(5)
C32 C31 B1 120.7(6)
C36 C31 B1 125.8(5)
F32 C32 C31 119.0(5)
F32 C32 C33 116.0(6)
C31 C32 C33 125.0(7)
F33 C33 C34 120.3(6)
F33 C33 C32 121.0(7)
C34 C33 C32 118.7(7)
F34 C34 C35 119.5(8)
F34 C34 C33 120.4(8)
C35 C34 C33 120.1(6)
F35 C35 C34 120.2(7)
F35 C35 C36 120.7(8)
C34 C35 C36 119.1(8)
F36 C36 C35 115.2(7)
F36 C36 C31 121.1(5)
C35 C36 C31 123.7(7)
C46 C41 C42 112.1(5)
C46 C41 B1 125.0(5)
C42 C41 B1 122.5(4)
F42 C42 C43 117.5(5)
F42 C42 C41 117.5(5)
C43 C42 C41 124.9(5)
F43 C43 C44 120.2(6)
F43 C43 C42 120.6(5)
C44 C43 C42 119.2(6)
F44 C44 C45 120.9(6)
F44 C44 C43 119.9(6)
C45 C44 C43 119.3(6)
F45 C45 C44 118.9(6)
F45 C45 C46 120.8(5)
C44 C45 C46 120.2(5)
F46 C46 C45 115.7(5)
F46 C46 C41 120.0(5)
C45 C46 C41 124.3(5)
C52 C51 C56 112.9(5)
C52 C51 B1 119.9(5)
C56 C51 B1 126.6(5)
F52 C52 C53 115.1(6)
F52 C52 C51 119.9(5)
C53 C52 C51 125.0(6)
F53 C53 C54 120.2(5)
F53 C53 C52 120.4(6)
C54 C53 C52 119.3(6)
F54 C54 C53 120.1(6)
F54 C54 C55 120.4(6)
C53 C54 C55 119.5(5)
F55 C55 C54 120.5(5)
F55 C55 C56 120.0(6)
C54 C55 C56 119.3(6)
F56 C56 C55 114.7(5)
F56 C56 C51 121.4(5)
C55 C56 C51 123.9(6)
B1 C61 H61A 109.5
B1 C61 H61B 109.5
H61A C61 H61B 109.5
B1 C61 H61C 109.5
B1 C61 Hf1 172.6(4)
H61A C61 H61C 109.5
H61B C61 H61C 109.5
C41 B1 C51 116.1(5)
C41 B1 C31 112.7(4)
C51 B1 C31 102.3(4)
C41 B1 C61 102.4(4)
C51 B1 C61 110.8(4)
C31 B1 C61 112.8(5)

loop_
_geom_bond_atom_site_label_1
_geom_bond_atom_site_label_2
_geom_bond_distance
Hf1 N2 2.081(4)
Hf1 N1 2.096(5)
Hf1 C21 2.228(6)
Hf1 N3 2.315(4)
Hf1 C61 2.473(5)
P1 N1 1.688(5)
P1 N4 1.776(5)
P1 N3 1.802(5)
P2 N2 1.698(4)
P2 N4 1.769(5)
P2 N3 1.806(5)
F32 C32 1.352(7)
F33 C33 1.357(8)
F34 C34 1.365(7)
F35 C35 1.344(9)
F36 C36 1.356(8)
F42 C42 1.358(6)
F43 C43 1.358(7)
F44 C44 1.358(7)
F45 C45 1.353(6)
F46 C46 1.350(6)
F52 C52 1.354(7)
F53 C53 1.356(7)
F54 C54 1.359(6)
F55 C55 1.343(7)
F56 C56 1.355(6)
N1 C9 1.499(7)
N2 C13 1.510(7)
N3 C1 1.518(7)
N4 C5 1.484(8)
C1 C2 1.512(9)
C1 C4 1.535(9)
C1 C3 1.542(9)
C2 H2A 0.9800
C2 H2B 0.9800
C2 H2C 0.9800
C3 H3A 0.9800
C3 H3B 0.9800
C3 H3C 0.9800
C4 H4A 0.9800
C4 H4B 0.9800
C4 H4C 0.9800
C5 C6 1.523(8)
C5 C8 1.536(8)
C5 C7 1.550(8)
C6 H6A 0.9800
C6 H6B 0.9800
C6 H6C 0.9800
C7 H7A 0.9800
C7 H7B 0.9800
C7 H7C 0.9800
C8 H8A 0.9800
C8 H8B 0.9800
C8 H8C 0.9800
C9 C12 1.497(10)
C9 C10 1.503(10)
C9 C11 1.538(11)
C10 H10A 0.9800
C10 H10B 0.9800
C10 H10C 0.9800
C11 H11A 0.9800
C11 H11B 0.9800
C11 H11C 0.9800
C12 H12A 0.9800
C12 H12B 0.9800
C12 H12C 0.9800
C13 C19 1.493(14)
C13 C16 1.508(14)
C13 C17 1.542(19)
C13 C18 1.562(15)
C13 C14 1.570(11)
C13 C15 1.572(14)
C14 H14A 0.9800
C14 H14B 0.9800
C14 H14C 0.9800
C15 H15A 0.9800
C15 H15B 0.9800
C15 H15C 0.9800
C16 H16A 0.9800
C16 H16B 0.9800
C16 H16C 0.9800
C17 H17A 0.9800
C17 H17B 0.9800
C17 H17C 0.9800
C18 H18A 0.9800
C18 H18B 0.9800
C18 H18C 0.9800
C19 H19A 0.9800
C19 H19B 0.9800
C19 H19C 0.9800
C21 H21A 0.9800
C21 H21B 0.9800
C21 H21C 0.9800
C31 C32 1.380(8)
C31 C36 1.407(9)
C31 B1 1.659(8)
C32 C33 1.382(8)
C33 C34 1.378(11)
C34 C35 1.369(11)
C35 C36 1.388(9)
C41 C46 1.400(7)
C41 C42 1.412(7)
C41 B1 1.650(9)
C42 C43 1.373(8)
C43 C44 1.372(8)
C44 C45 1.368(9)
C45 C46 1.373(8)
C51 C52 1.392(8)
C51 C56 1.398(8)
C51 B1 1.657(7)
C52 C53 1.385(8)
C53 C54 1.365(9)
C54 C55 1.378(9)
C55 C56 1.397(7)
C61 B1 1.673(8)
C61 H61A 0.9800
C61 H61B 0.9800
C61 H61C 0.9800
